data_7707636
loop_
_publ_author_name
'Feuerstein, Wolfram'
'Breher, Frank'

_publ_section_title
;
 Non-palindromic (C^C^D) gold(III) pincer complexes are not accessible by
 intramolecular oxidative addition of biphenylenes - an experimental and
 quantum chemical study.
;
_journal_issue 28
_journal_name_full 'Dalton transactions (Cambridge, England : 2003)'
_journal_page_first 9754
_journal_page_last 9767
_journal_paper_doi 10.1039/d1dt00953b
_journal_volume 50
_journal_year 2021
_chemical_formula_moiety 'C25 H19 Au Cl P'
_chemical_formula_sum 'C25 H19 Au Cl P'
_chemical_formula_weight 582.822
_space_group_crystal_system triclinic
_space_group_IT_number 2
_space_group_name_Hall '-P 1'
_space_group_name_H-M_alt 'P -1'
_symmetry_Int_Tables_number 2
_atom_sites_solution_primary direct
_audit_creation_date 2020-02-21
_audit_creation_method
;
Olex2 1.3
(compiled Nov 21 2019 18:26:39 for OlexSys, GUI svn.r6003)
;
_audit_update_record
;
2020-07-22 deposited with the CCDC.	2021-06-09 downloaded from the CCDC.
;
_cell_angle_alpha 109.57(3)
_cell_angle_beta 106.82(3)
_cell_angle_gamma 93.89(3)
_cell_formula_units_Z 2
_cell_length_a 8.4150(17)
_cell_length_b 11.176(2)
_cell_length_c 12.451(3)
_cell_measurement_reflns_used 13990
_cell_measurement_temperature 200
_cell_measurement_theta_max 29.2
_cell_measurement_theta_min 1.85
_cell_volume 1038.3(5)
_computing_molecular_graphics 'Olex2 1.3 (Dolomanov et al., 2009)'
_computing_publication_material 'Olex2 1.3 (Dolomanov et al., 2009)'
_computing_structure_refinement 'olex2.refine 1.3 (Bourhis et al., 2015)'
_computing_structure_solution 'ShelXT (Sheldrick, 2015)'
_diffrn_ambient_temperature 200
_diffrn_detector 'image plate (34 cm diameter)'
_diffrn_detector_area_resol_mean 6.67
_diffrn_detector_type STOE
_diffrn_measured_fraction_theta_full 0.9993
_diffrn_measured_fraction_theta_max 0.9974
_diffrn_measurement_device '2-circle goniometer'
_diffrn_measurement_device_type 'STOE IPDS 2'
_diffrn_measurement_method 'rotation method'
_diffrn_radiation_collimation '0.5 mm diameter, monocapillary'
_diffrn_radiation_monochromator 'plane graphite'
_diffrn_radiation_polarisn_norm 0
_diffrn_radiation_type 'Mo K\a'
_diffrn_radiation_wavelength 0.71073
_diffrn_reflns_av_R_equivalents 0.0309
_diffrn_reflns_av_unetI/netI 0.0246
_diffrn_reflns_Laue_measured_fraction_full 0.9993
_diffrn_reflns_Laue_measured_fraction_max 0.9974
_diffrn_reflns_limit_h_max 11
_diffrn_reflns_limit_h_min -11
_diffrn_reflns_limit_k_max 14
_diffrn_reflns_limit_k_min -14
_diffrn_reflns_limit_l_max 16
_diffrn_reflns_limit_l_min -16
_diffrn_reflns_number 12924
_diffrn_reflns_point_group_measured_fraction_full 0.9993
_diffrn_reflns_point_group_measured_fraction_max 0.9974
_diffrn_reflns_theta_full 26.0000
_diffrn_reflns_theta_max 27.00
_diffrn_reflns_theta_min 1.84
_diffrn_source 'sealed X-ray tube, 12 x 0.4 mm long-fine focus'
_diffrn_source_current 40
_diffrn_source_power 2.000
_diffrn_source_voltage 50
_exptl_absorpt_coefficient_mu 7.298
_exptl_absorpt_correction_T_max 0.2519
_exptl_absorpt_correction_T_min 0.0835
_exptl_absorpt_correction_type numerical
_exptl_absorpt_process_details
'Stoe & Cie, X-RED, version 1.28b: Program for data reduction and absorptioncorrection, Stoe &CieGmbH, Darmatadt, Germany, 2005'
_exptl_crystal_colour 'clear light yellow'
_exptl_crystal_colour_lustre clear
_exptl_crystal_colour_modifier light
_exptl_crystal_colour_primary yellow
_exptl_crystal_density_diffrn 1.864
_exptl_crystal_description prism
_exptl_crystal_F_000 557.880
_exptl_crystal_size_max 0.4
_exptl_crystal_size_mid 0.3
_exptl_crystal_size_min 0.3
_refine_diff_density_max 0.7542
_refine_diff_density_min -0.9666
_refine_diff_density_rms 0.1023
_refine_ls_d_res_high 0.7828
_refine_ls_d_res_low 11.0669
_refine_ls_goodness_of_fit_ref 1.0449
_refine_ls_hydrogen_treatment constr
_refine_ls_matrix_type full
_refine_ls_number_constraints 37
_refine_ls_number_parameters 253
_refine_ls_number_reflns 4525
_refine_ls_number_restraints 0
_refine_ls_restrained_S_all 1.0449
_refine_ls_R_factor_all 0.0221
_refine_ls_R_factor_gt 0.0201
_refine_ls_shift/su_max 0.0002
_refine_ls_shift/su_mean 0.0000
_refine_ls_structure_factor_coef Fsqd
_refine_ls_weighting_details 'w=1/[\s^2^(Fo^2^)+(0.0265P)^2^+0.8575P] where P=(Fo^2^+2Fc^2^)/3'
_refine_ls_weighting_scheme calc
_refine_ls_wR_factor_gt 0.0486
_refine_ls_wR_factor_ref 0.0499
_reflns_Friedel_coverage 0.0
_reflns_limit_h_max 10
_reflns_limit_h_min -10
_reflns_limit_k_max 13
_reflns_limit_k_min -14
_reflns_limit_l_max 15
_reflns_limit_l_min 0
_reflns_number_gt 4251
_reflns_number_total 4525
_reflns_threshold_expression I>=2u(I)
_cod_data_source_file d1dt00953b2.cif
_cod_data_source_block hw_a
_cod_depositor_comments 'Adding full bibliography for 7707636--7707640.cif.'
_cod_original_cell_volume 1038.4(5)
_cod_database_code 7707636
_olex2_refinement_description
;
1. Fixed Uiso
 At 1.2 times of:
  All C(H) groups, All C(H,H) groups
2.a Secondary CH2 refined with riding coordinates:
 C13(H13a,H13b)
2.b Aromatic/amide H refined with riding coordinates:
 C25(H25), C15(H15), C24(H24), C19(H19), C23(H23), C12(H12), C17(H17),
 C11(H11), C16(H16), C4(H4), C2(H2), C21(H21), C18(H18), C3(H3), C9(H9),
 C10(H10), C22(H22)
;
_olex2_exptl_crystal_mounting_method 'glas needle'
_olex2_submission_original_sample_id WF-037
_olex2_submission_special_instructions 'No special instructions were received'

loop_
_space_group_symop_id
_space_group_symop_operation_xyz
1 x,y,z
2 -x,-y,-z

loop_
_atom_site_label
_atom_site_type_symbol
_atom_site_fract_x
_atom_site_fract_y
_atom_site_fract_z
_atom_site_U_iso_or_equiv
_atom_site_adp_type
_atom_site_occupancy
_atom_site_refinement_flags_posn
Au1 Au 0.560606(13) 0.572959(10) 0.853034(9) 0.03589(5) Uani 1.000000 .
Cl1 Cl 0.61288(12) 0.79292(7) 0.92663(7) 0.04823(18) Uani 1.000000 .
P1 P 0.51194(9) 0.35806(7) 0.77728(6) 0.03300(15) Uani 1.000000 .
C5 C -0.0512(4) 0.3348(3) 0.5296(3) 0.0399(6) Uani 1.000000 .
C7 C 0.0491(4) 0.1699(3) 0.4748(3) 0.0367(6) Uani 1.000000 .
C25 C 0.8372(4) 0.3439(3) 0.8968(3) 0.0416(7) Uani 1.000000 .
H25 H 0.8673(4) 0.4167(3) 0.8815(3) 0.0499(8) Uiso 1.000000 R
C6 C 0.0754(4) 0.2816(3) 0.5911(3) 0.0348(6) Uani 1.000000 .
C1 C 0.1670(4) 0.3402(3) 0.7114(3) 0.0363(6) Uani 1.000000 .
C14 C 0.5045(4) 0.2968(3) 0.6217(3) 0.0342(6) Uani 1.000000 .
C15 C 0.4286(4) 0.3595(3) 0.5463(3) 0.0402(6) Uani 1.000000 .
H15 H 0.3903(4) 0.4354(3) 0.5780(3) 0.0483(8) Uiso 1.000000 R
C20 C 0.6675(4) 0.2864(3) 0.8566(2) 0.0347(6) Uani 1.000000 .
C24 C 0.9600(4) 0.2935(3) 0.9587(3) 0.0464(7) Uani 1.000000 .
H24 H 1.0729(4) 0.3315(3) 0.9839(3) 0.0557(9) Uiso 1.000000 R
C19 C 0.5669(4) 0.1865(3) 0.5740(3) 0.0403(6) Uani 1.000000 .
H19 H 0.6198(4) 0.1444(3) 0.6236(3) 0.0483(8) Uiso 1.000000 R
C23 C 0.9172(5) 0.1870(3) 0.9838(3) 0.0482(8) Uani 1.000000 .
H23 H 1.0005(5) 0.1546(3) 1.0276(3) 0.0579(9) Uiso 1.000000 R
C8 C -0.0764(4) 0.2232(3) 0.4131(3) 0.0415(6) Uani 1.000000 .
C12 C 0.0948(4) 0.0569(3) 0.4190(3) 0.0447(7) Uani 1.000000 .
H12 H 0.1774(4) 0.0222(3) 0.4606(3) 0.0536(8) Uiso 1.000000 R
C13 C 0.3071(4) 0.2870(3) 0.7752(3) 0.0382(6) Uani 1.000000 .
H13a H 0.2876(4) 0.1939(3) 0.7346(3) 0.0459(7) Uiso 1.000000 R
H13b H 0.3087(4) 0.3057(3) 0.8575(3) 0.0459(7) Uiso 1.000000 R
C17 C 0.4710(5) 0.1999(3) 0.3779(3) 0.0462(7) Uani 1.000000 .
H17 H 0.4590(5) 0.1670(3) 0.2962(3) 0.0555(9) Uiso 1.000000 R
C11 C 0.0087(5) -0.0032(3) 0.2949(3) 0.0553(9) Uani 1.000000 .
H11 H 0.0347(5) -0.0808(3) 0.2524(3) 0.0663(11) Uiso 1.000000 R
C16 C 0.4096(4) 0.3101(3) 0.4250(3) 0.0428(7) Uani 1.000000 .
H16 H 0.3552(4) 0.3511(3) 0.3748(3) 0.0513(8) Uiso 1.000000 R
C4 C -0.0926(5) 0.4483(4) 0.5869(3) 0.0522(8) Uani 1.000000 .
H4 H -0.1762(5) 0.4833(4) 0.5466(3) 0.0626(10) Uiso 1.000000 R
C2 C 0.1230(4) 0.4588(3) 0.7705(3) 0.0444(7) Uani 1.000000 .
H2 H 0.1806(4) 0.5036(3) 0.8524(3) 0.0533(8) Uiso 1.000000 R
C21 C 0.6259(4) 0.1780(3) 0.8799(3) 0.0493(8) Uani 1.000000 .
H21 H 0.5135(4) 0.1378(3) 0.8528(3) 0.0592(9) Uiso 1.000000 R
C18 C 0.5502(5) 0.1392(3) 0.4525(3) 0.0463(7) Uani 1.000000 .
H18 H 0.5929(5) 0.0656(3) 0.4210(3) 0.0555(9) Uiso 1.000000 R
C3 C -0.0014(5) 0.5102(4) 0.7113(3) 0.0528(8) Uani 1.000000 .
H3 H -0.0261(5) 0.5879(4) 0.7546(3) 0.0633(10) Uiso 1.000000 R
C9 C -0.1600(5) 0.1650(4) 0.2913(3) 0.0564(9) Uani 1.000000 .
H9 H -0.2421(5) 0.2000(4) 0.2496(3) 0.0677(11) Uiso 1.000000 R
C10 C -0.1126(5) 0.0483(4) 0.2336(3) 0.0595(10) Uani 1.000000 .
H10 H -0.1655(5) 0.0047(4) 0.1509(3) 0.0714(12) Uiso 1.000000 R
C22 C 0.7506(5) 0.1289(4) 0.9435(4) 0.0573(9) Uani 1.000000 .
H22 H 0.7215(5) 0.0562(4) 0.9591(4) 0.0688(11) Uiso 1.000000 R

loop_
_atom_site_aniso_label
_atom_site_aniso_U_11
_atom_site_aniso_U_22
_atom_site_aniso_U_33
_atom_site_aniso_U_12
_atom_site_aniso_U_13
_atom_site_aniso_U_23
Au1 0.03760(7) 0.03515(7) 0.02919(6) 0.00351(4) 0.00603(4) 0.00980(4)
Cl1 0.0609(5) 0.0351(3) 0.0381(4) 0.0047(3) 0.0074(3) 0.0090(3)
P1 0.0334(3) 0.0350(3) 0.0270(3) 0.0017(3) 0.0063(3) 0.0112(3)
C5 0.0346(14) 0.0501(17) 0.0363(15) 0.0091(12) 0.0107(12) 0.0185(13)
C7 0.0357(14) 0.0395(14) 0.0317(14) -0.0004(11) 0.0105(11) 0.0113(11)
C25 0.0398(16) 0.0367(14) 0.0428(16) 0.0035(12) 0.0094(13) 0.0122(12)
C6 0.0325(13) 0.0385(14) 0.0312(13) 0.0025(11) 0.0099(11) 0.0114(11)
C1 0.0327(14) 0.0422(15) 0.0335(14) 0.0030(11) 0.0121(11) 0.0130(12)
C14 0.0334(13) 0.0371(14) 0.0322(13) 0.0015(11) 0.0101(11) 0.0148(11)
C15 0.0425(16) 0.0429(15) 0.0391(15) 0.0091(12) 0.0134(13) 0.0199(13)
C20 0.0354(14) 0.0404(14) 0.0249(12) 0.0043(11) 0.0063(11) 0.0114(11)
C24 0.0364(15) 0.0476(17) 0.0449(17) 0.0075(13) 0.0066(13) 0.0103(14)
C19 0.0478(17) 0.0398(15) 0.0362(15) 0.0099(13) 0.0139(13) 0.0175(12)
C23 0.0507(18) 0.0541(19) 0.0374(16) 0.0180(15) 0.0091(14) 0.0171(14)
C8 0.0347(14) 0.0501(17) 0.0358(15) 0.0021(12) 0.0088(12) 0.0149(13)
C12 0.0488(18) 0.0409(16) 0.0415(16) 0.0027(13) 0.0159(14) 0.0122(13)
C13 0.0349(14) 0.0484(16) 0.0309(13) 0.0021(12) 0.0088(11) 0.0169(12)
C17 0.0547(19) 0.0529(18) 0.0332(15) 0.0064(15) 0.0185(14) 0.0159(13)
C11 0.068(2) 0.0447(18) 0.0429(18) -0.0052(16) 0.0227(17) 0.0033(14)
C16 0.0460(17) 0.0506(17) 0.0336(14) 0.0075(13) 0.0091(13) 0.0216(13)
C4 0.0469(19) 0.059(2) 0.055(2) 0.0200(16) 0.0171(16) 0.0246(17)
C2 0.0463(17) 0.0487(17) 0.0348(15) 0.0043(14) 0.0174(13) 0.0087(13)
C21 0.0433(17) 0.0562(19) 0.0498(19) -0.0003(14) 0.0065(14) 0.0306(16)
C18 0.0562(19) 0.0443(16) 0.0397(16) 0.0111(14) 0.0195(14) 0.0140(13)
C3 0.059(2) 0.0491(18) 0.055(2) 0.0187(16) 0.0296(17) 0.0148(16)
C9 0.0479(19) 0.076(3) 0.0400(18) 0.0036(17) 0.0049(15) 0.0249(17)
C10 0.064(2) 0.066(2) 0.0309(16) -0.0122(18) 0.0099(16) 0.0062(15)
C22 0.061(2) 0.063(2) 0.058(2) 0.0090(17) 0.0127(18) 0.0400(18)

loop_
_atom_type_symbol
_atom_type_scat_dispersion_real
_atom_type_scat_dispersion_imag
_atom_type_scat_Cromer_Mann_a1
_atom_type_scat_Cromer_Mann_a2
_atom_type_scat_Cromer_Mann_a3
_atom_type_scat_Cromer_Mann_a4
_atom_type_scat_Cromer_Mann_b1
_atom_type_scat_Cromer_Mann_b2
_atom_type_scat_Cromer_Mann_b3
_atom_type_scat_Cromer_Mann_b4
_atom_type_scat_Cromer_Mann_c
_atom_type_scat_source
_atom_type_scat_dispersion_source
H 0.00000 0.00000 0.49300 0.32291 0.14019 0.04081 10.51090 26.12570 3.14236 57.79970 0.0030380000826 'International Tables Volume C Table 6.1.1.4 (pp. 500-502)' 'Henke, Gullikson and Davis, At. Data and Nucl. Data Tables, 1993, 54, 2'
C 0.00347 0.00161 2.31000 1.02000 1.58860 0.86500 20.84390 10.20750 0.56870 51.65120 0.215599998832 'International Tables Volume C Table 6.1.1.4 (pp. 500-502)' 'Henke, Gullikson and Davis, At. Data and Nucl. Data Tables, 1993, 54, 2'
Cl 0.14873 0.16029 11.46040 7.19640 6.25560 1.64550 0.01040 1.16620 18.51940 47.77840 -9.55739974976 'International Tables Volume C Table 6.1.1.4 (pp. 500-502)' 'Henke, Gullikson and Davis, At. Data and Nucl. Data Tables, 1993, 54, 2'
Au -1.84508 8.87037 16.88190 18.59130 25.55820 5.86000 0.46110 8.62160 1.48260 36.39560 12.0657997131 'International Tables Volume C Table 6.1.1.4 (pp. 500-502)' 'Henke, Gullikson and Davis, At. Data and Nucl. Data Tables, 1993, 54, 2'
P 0.10434 0.09671 6.43450 4.17910 1.78000 1.49080 1.90670 27.15700 0.52600 68.16450 1.11489999294 'International Tables Volume C Table 6.1.1.4 (pp. 500-502)' 'Henke, Gullikson and Davis, At. Data and Nucl. Data Tables, 1993, 54, 2'

loop_
_geom_angle_atom_site_label_1
_geom_angle_atom_site_label_2
_geom_angle_atom_site_label_3
_geom_angle
_geom_angle_site_symmetry_1
_geom_angle_site_symmetry_3
_geom_angle_publ_flag
P1 Au1 Cl1 178.53(3) . . ?
C14 P1 Au1 111.11(9) . . ?
C20 P1 Au1 114.46(9) . . ?
C20 P1 C14 106.61(14) . . ?
C13 P1 Au1 112.88(11) . . ?
C13 P1 C14 105.21(13) . . ?
C13 P1 C20 105.93(14) . . ?
C8 C5 C6 89.7(2) . . ?
C4 C5 C6 121.9(3) . . ?
C4 C5 C8 148.4(3) . . ?
C8 C7 C6 89.9(2) . . ?
C12 C7 C6 147.1(3) . . ?
C12 C7 C8 122.9(3) . . ?
C20 C25 H25 119.85(18) . . ?
C24 C25 H25 119.9(2) . . ?
C24 C25 C20 120.3(3) . . ?
C7 C6 C5 90.2(2) . . ?
C1 C6 C5 123.3(3) . . ?
C1 C6 C7 146.5(3) . . ?
C13 C1 C6 123.3(3) . . ?
C2 C1 C6 114.4(3) . . ?
C2 C1 C13 122.3(3) . . ?
C15 C14 P1 118.9(2) . . ?
C19 C14 P1 122.0(2) . . ?
C19 C14 C15 119.0(3) . . ?
H15 C15 C14 119.75(18) . . ?
C16 C15 C14 120.5(3) . . ?
C16 C15 H15 119.75(19) . . ?
C25 C20 P1 118.3(2) . . ?
C21 C20 P1 122.9(2) . . ?
C21 C20 C25 118.8(3) . . ?
H24 C24 C25 119.7(2) . . ?
C23 C24 C25 120.6(3) . . ?
C23 C24 H24 119.7(2) . . ?
H19 C19 C14 120.04(17) . . ?
C18 C19 C14 119.9(3) . . ?
C18 C19 H19 120.04(19) . . ?
H23 C23 C24 120.2(2) . . ?
C22 C23 C24 119.5(3) . . ?
C22 C23 H23 120.2(2) . . ?
C7 C8 C5 90.2(2) . . ?
C9 C8 C5 148.0(3) . . ?
C9 C8 C7 121.8(3) . . ?
H12 C12 C7 122.33(19) . . ?
C11 C12 C7 115.3(3) . . ?
C11 C12 H12 122.3(2) . . ?
C1 C13 P1 110.7(2) . . ?
H13a C13 P1 109.50(10) . . ?
H13a C13 C1 109.50(16) . . ?
H13b C13 P1 109.50(9) . . ?
H13b C13 C1 109.50(16) . . ?
H13b C13 H13a 108.1 . . ?
C16 C17 H17 120.20(18) . . ?
C18 C17 H17 120.2(2) . . ?
C18 C17 C16 119.6(3) . . ?
H11 C11 C12 118.9(2) . . ?
C10 C11 C12 122.3(3) . . ?
C10 C11 H11 118.9(2) . . ?
C17 C16 C15 120.2(3) . . ?
H16 C16 C15 119.90(19) . . ?
H16 C16 C17 119.90(18) . . ?
H4 C4 C5 122.0(2) . . ?
C3 C4 C5 116.0(3) . . ?
C3 C4 H4 122.0(2) . . ?
H2 C2 C1 118.75(18) . . ?
C3 C2 C1 122.5(3) . . ?
C3 C2 H2 118.7(2) . . ?
H21 C21 C20 119.85(19) . . ?
C22 C21 C20 120.3(3) . . ?
C22 C21 H21 119.8(2) . . ?
C17 C18 C19 120.7(3) . . ?
H18 C18 C19 119.66(19) . . ?
H18 C18 C17 119.7(2) . . ?
C2 C3 C4 121.9(3) . . ?
H3 C3 C4 119.1(2) . . ?
H3 C3 C2 119.1(2) . . ?
H9 C9 C8 122.4(2) . . ?
C10 C9 C8 115.2(3) . . ?
C10 C9 H9 122.4(2) . . ?
C9 C10 C11 122.4(3) . . ?
H10 C10 C11 118.8(2) . . ?
H10 C10 C9 118.8(2) . . ?
C21 C22 C23 120.5(3) . . ?
H22 C22 C23 119.8(2) . . ?
H22 C22 C21 119.8(2) . . ?

loop_
_geom_bond_atom_site_label_1
_geom_bond_atom_site_label_2
_geom_bond_distance
_geom_bond_site_symmetry_2
_geom_bond_publ_flag
Au1 Cl1 2.2776(10) . ?
Au1 P1 2.2251(10) . ?
P1 C14 1.806(3) . ?
P1 C20 1.804(3) . ?
P1 C13 1.838(3) . ?
C5 C6 1.412(4) . ?
C5 C8 1.511(4) . ?
C5 C4 1.356(5) . ?
C7 C6 1.508(4) . ?
C7 C8 1.409(4) . ?
C7 C12 1.362(5) . ?
C25 H25 0.9300 . ?
C25 C20 1.397(4) . ?
C25 C24 1.375(5) . ?
C6 C1 1.368(4) . ?
C1 C13 1.499(4) . ?
C1 C2 1.416(4) . ?
C14 C15 1.391(4) . ?
C14 C19 1.387(4) . ?
C15 H15 0.9300 . ?
C15 C16 1.379(4) . ?
C20 C21 1.383(4) . ?
C24 H24 0.9300 . ?
C24 C23 1.378(5) . ?
C19 H19 0.9300 . ?
C19 C18 1.385(4) . ?
C23 H23 0.9300 . ?
C23 C22 1.375(5) . ?
C8 C9 1.370(5) . ?
C12 H12 0.9300 . ?
C12 C11 1.399(5) . ?
C13 H13a 0.9700 . ?
C13 H13b 0.9700 . ?
C17 H17 0.9300 . ?
C17 C16 1.380(5) . ?
C17 C18 1.377(5) . ?
C11 H11 0.9300 . ?
C11 C10 1.371(6) . ?
C16 H16 0.9300 . ?
C4 H4 0.9300 . ?
C4 C3 1.410(5) . ?
C2 H2 0.9300 . ?
C2 C3 1.373(5) . ?
C21 H21 0.9300 . ?
C21 C22 1.384(5) . ?
C18 H18 0.9300 . ?
C3 H3 0.9300 . ?
C9 H9 0.9300 . ?
C9 C10 1.408(6) . ?
C10 H10 0.9300 . ?
C22 H22 0.9300 . ?

loop_
_geom_torsion_atom_site_label_1
_geom_torsion_atom_site_label_2
_geom_torsion_atom_site_label_3
_geom_torsion_atom_site_label_4
_geom_torsion
_geom_torsion_site_symmetry_1
_geom_torsion_site_symmetry_2
_geom_torsion_site_symmetry_3
_geom_torsion_site_symmetry_4
_geom_torsion_publ_flag
P1 C14 C15 C16 -175.2(2) . . . . ?
P1 C14 C19 C18 176.5(3) . . . . ?
P1 C20 C25 C24 179.3(2) . . . . ?
P1 C20 C21 C22 -178.7(3) . . . . ?
P1 C13 C1 C6 93.6(2) . . . . ?
P1 C13 C1 C2 -83.9(2) . . . . ?
C5 C6 C7 C8 0.3(2) . . . . ?
C5 C6 C7 C12 -179.3(3) . . . . ?
C5 C6 C1 C13 -176.8(3) . . . . ?
C5 C6 C1 C2 0.8(3) . . . . ?
C5 C8 C7 C6 -0.3(2) . . . . ?
C5 C8 C7 C12 179.4(2) . . . . ?
C5 C8 C9 C10 -180.0(6) . . . . ?
C5 C4 C3 C2 0.5(4) . . . . ?
C7 C6 C1 C13 -1.1(5) . . . . ?
C7 C6 C1 C2 176.6(5) . . . . ?
C7 C8 C9 C10 0.8(4) . . . . ?
C7 C12 C11 C10 0.2(4) . . . . ?
C25 C20 C21 C22 1.0(4) . . . . ?
C25 C24 C23 C22 1.8(4) . . . . ?
C6 C1 C2 C3 -0.0(3) . . . . ?
C1 C2 C3 C4 -0.7(4) . . . . ?
C14 C15 C16 C17 -2.2(4) . . . . ?
C14 C19 C18 C17 -0.5(4) . . . . ?
C15 C16 C17 C18 0.5(4) . . . . ?
C20 C21 C22 C23 -0.3(4) . . . . ?
C24 C23 C22 C21 -1.1(4) . . . . ?
C19 C18 C17 C16 0.8(4) . . . . ?
C8 C9 C10 C11 -0.1(4) . . . . ?
C12 C11 C10 C9 -0.4(5) . . . . ?
